data_1518405
loop_
_publ_author_name
'Chi, Yue'
'Zhang, Wen-Xiong'
'Xi, Zhenfeng'

_publ_section_title
;
 Oxidant-switchable selective synthesis of 2-aminobenzimidazoles via C-H
 amination/acetoxylation of guanidines.
;
_journal_issue 24
_journal_name_full 'Organic letters'
_journal_page_first 6274
_journal_page_last 6277
_journal_paper_doi 10.1021/ol502815p
_journal_volume 16
_journal_year 2014
_chemical_formula_moiety 'C24 H31 N3, 0.5(H2 O)'
_chemical_formula_sum 'C24 H32 N3 O0.5'
_chemical_formula_weight 370.52
_chemical_name_systematic
;
 ?
;
_space_group_crystal_system triclinic
_space_group_IT_number 2
_space_group_name_Hall '-P 1'
_space_group_name_H-M_alt 'P -1'
_symmetry_space_group_name_Hall '-P 1'
_symmetry_space_group_name_H-M 'P -1'
_atom_sites_solution_hydrogens mixed
_atom_sites_solution_primary iterative
_audit_creation_date 2014-09-04
_audit_creation_method
;
Olex2 1.2
(compiled 2014.02.28 svn.r2899 for OlexSys, GUI svn.r4781)
;
_cell_angle_alpha 88.988(5)
_cell_angle_beta 75.801(5)
_cell_angle_gamma 78.453(5)
_cell_formula_units_Z 4
_cell_length_a 10.0498(5)
_cell_length_b 13.3126(7)
_cell_length_c 16.9593(10)
_cell_measurement_reflns_used 3243
_cell_measurement_temperature 180.00(10)
_cell_measurement_theta_max 26.0780
_cell_measurement_theta_min 3.3140
_cell_volume 2153.9(2)
_computing_cell_refinement
;
CrysAlisPro, Agilent Technologies,
Version 1.171.36.32 (release 02-08-2013 CrysAlis171 .NET)
(compiled Aug  2 2013,16:46:58)
;
_computing_data_collection
;
CrysAlisPro, Agilent Technologies,
Version 1.171.36.32 (release 02-08-2013 CrysAlis171 .NET)
(compiled Aug  2 2013,16:46:58)
;
_computing_data_reduction
;
CrysAlisPro, Agilent Technologies,
Version 1.171.36.32 (release 02-08-2013 CrysAlis171 .NET)
(compiled Aug  2 2013,16:46:58)
;
_computing_molecular_graphics 'Olex2 (Dolomanov et al., 2009)'
_computing_publication_material 'Olex2 (Dolomanov et al., 2009)'
_computing_structure_refinement 'ShelXL (Sheldrick, 2008)'
_computing_structure_solution
;
Superflip (Palatinus & Chapuis, 2007;Palatinus & van der Lee, 2008;
Palatinus et al., 2012)
;
_diffrn_ambient_temperature 180.00(10)
_diffrn_detector_area_resol_mean 10.3914
_diffrn_measured_fraction_theta_full 0.9931
_diffrn_measured_fraction_theta_max 0.8275
_diffrn_measurement_details
;
  1 omega  -59.00   35.00   1.0000    6.5000
omega____ theta____ kappa____ phi______ frames
    -       10.8579  -57.0000 -180.0000 94

  2 omega  -16.00   79.00   1.0000    6.5000
omega____ theta____ kappa____ phi______ frames
    -       10.8579   57.0000  -30.0000 95

  3 omega  -20.00   53.00   1.0000    6.5000
omega____ theta____ kappa____ phi______ frames
    -       10.8579  -99.0000   90.0000 73
;
_diffrn_measurement_device_type 'SuperNova, Dual, Cu at zero, Atlas'
_diffrn_measurement_method '\w scans'
_diffrn_orient_matrix_UB_11 0.0112240000
_diffrn_orient_matrix_UB_12 0.0137781000
_diffrn_orient_matrix_UB_13 -0.0413514000
_diffrn_orient_matrix_UB_21 -0.0566855000
_diffrn_orient_matrix_UB_22 0.0426233000
_diffrn_orient_matrix_UB_23 0.0107907000
_diffrn_orient_matrix_UB_31 0.0467609000
_diffrn_orient_matrix_UB_32 0.0308860000
_diffrn_orient_matrix_UB_33 0.0060722000
_diffrn_radiation_monochromator mirror
_diffrn_radiation_type 'Mo K\a'
_diffrn_radiation_wavelength 0.7107
_diffrn_reflns_av_R_equivalents 0.0286
_diffrn_reflns_av_unetI/netI 0.0614
_diffrn_reflns_Laue_measured_fraction_full 0.995
_diffrn_reflns_Laue_measured_fraction_max 0.993
_diffrn_reflns_limit_h_max 11
_diffrn_reflns_limit_h_min -12
_diffrn_reflns_limit_k_max 16
_diffrn_reflns_limit_k_min -13
_diffrn_reflns_limit_l_max 20
_diffrn_reflns_limit_l_min -17
_diffrn_reflns_number 13745
_diffrn_reflns_point_group_measured_fraction_full 0.995
_diffrn_reflns_point_group_measured_fraction_max 0.993
_diffrn_reflns_theta_full 25.242
_diffrn_reflns_theta_max 26.021
_diffrn_reflns_theta_min 2.974
_diffrn_source 'SuperNova (Mo) X-ray Source'
_exptl_absorpt_coefficient_mu 0.069
_exptl_absorpt_correction_T_max 1.00000
_exptl_absorpt_correction_T_min 0.83442
_exptl_absorpt_correction_type multi-scan
_exptl_absorpt_process_details
;
CrysAlisPro, Agilent Technologies,
Version 1.171.36.32 (release 02-08-2013 CrysAlis171 .NET)
(compiled Aug  2 2013,16:46:58)
Empirical absorption correction using spherical harmonics,
 implemented in SCALE3 ABSPACK scaling algorithm.
;
_exptl_crystal_colour
;
;
_exptl_crystal_density_diffrn 1.143
_exptl_crystal_description
;
;
_exptl_crystal_F_000 804
_exptl_crystal_size_max 0.2
_exptl_crystal_size_mid 0.1
_exptl_crystal_size_min 0.1
_refine_diff_density_max 0.255
_refine_diff_density_min -0.218
_refine_diff_density_rms 0.041
_refine_ls_extinction_method none
_refine_ls_goodness_of_fit_ref 1.072
_refine_ls_hydrogen_treatment mixed
_refine_ls_matrix_type full
_refine_ls_number_parameters 520
_refine_ls_number_reflns 8455
_refine_ls_number_restraints 0
_refine_ls_restrained_S_all 1.072
_refine_ls_R_factor_all 0.0948
_refine_ls_R_factor_gt 0.0565
_refine_ls_shift/su_max 0.000
_refine_ls_shift/su_mean 0.000
_refine_ls_structure_factor_coef Fsqd
_refine_ls_weighting_details 'w=1/[\s^2^(Fo^2^)+(0.0471P)^2^+0.5495P] where P=(Fo^2^+2Fc^2^)/3'
_refine_ls_weighting_scheme calc
_refine_ls_wR_factor_gt 0.1244
_refine_ls_wR_factor_ref 0.1466
_reflns_Friedel_coverage 0.000
_reflns_number_gt 5576
_reflns_number_total 8455
_reflns_threshold_expression 'I > 2\s(I)'
_cod_data_source_file ol502815p_si_002.cif
_cod_data_source_block 3n
_cod_depositor_comments
;
Adding full bibliography for 1518404--1518405.cif.

2019-01-16
Z value and formula fixed to values more according to usual
chemical conventions.                 miguel
;
_cod_original_formula_sum 'C48 H64 N6 O'
_cod_original_formula_weight 741.05
_cod_original_formula_moiety '2(C24 H31 N3), H2 O'
_cod_original_formula_units_Z 2
_cod_database_code 1518405
_shelxl_version_number 2013-3
_chemical_oxdiff_formula 'C20 N3 H30'
_shelx_space_group_comment
;
The symmetry employed for this shelxl refinement is uniquely defined
by the following loop, which should always be used as a source of
symmetry information in preference to the above space-group names.
They are only intended as comments.
;
_shelx_estimated_absorpt_t_max 0.993
_shelx_estimated_absorpt_t_min 0.986
_reflns_odcompleteness_completeness 99.31
_reflns_odcompleteness_iscentric 1
_reflns_odcompleteness_theta 25.97
_olex2_refinement_description
;
1. Fixed Uiso
 At 1.2 times of:
  All C(H) groups, All C(H,H) groups
 At 1.5 times of:
  All C(H,H,H) groups
2.a Ternary CH refined with riding coordinates:
 C14(H14), C17(H17), C20(H20), C38(H38), C41(H41), C44(H44)
2.b Secondary CH2 refined with riding coordinates:
 C21(H21a,H21b), C22(H22a,H22b), C23(H23a,H23b), C24(H24a,H24b), C45(H45a,
 H45b), C46(H46a,H46b), C47(H47a,H47b), C48(H48a,H48b)
2.c Aromatic/amide H refined with riding coordinates:
 C3(H3), C4(H4), C5(H5), C6(H6), C10(H10), C11(H11), C12(H12), C27(H27),
 C28(H28), C29(H29), C30(H30), C34(H34), C35(H35), C36(H36)
2.d Idealised Me refined as rotating group:
 C15(H15a,H15b,H15c), C16(H16a,H16b,H16c), C18(H18a,H18b,H18c), C19(H19a,H19b,
 H19c), C39(H39a,H39b,H39c), C40(H40a,H40b,H40c), C42(H42a,H42b,H42c), C43(H43a,
 H43b,H43c)
;
_olex2_computing_structure_refinement_long 'ShelXL (Sheldrick, 2008)'

loop_
_space_group_symop_operation_xyz
'x, y, z'
'-x, -y, -z'

loop_
_atom_site_label
_atom_site_type_symbol
_atom_site_fract_x
_atom_site_fract_y
_atom_site_fract_z
_atom_site_U_iso_or_equiv
_atom_site_adp_type
_atom_site_occupancy
_atom_site_site_symmetry_order
_atom_site_calc_flag
_atom_site_refinement_flags_posn
C1 C 0.3388(2) 0.24645(14) 0.23758(12) 0.0289(5) Uani 1 1 d .
C2 C 0.4595(2) 0.12767(14) 0.30047(12) 0.0302(5) Uani 1 1 d .
C3 C 0.5329(2) 0.07071(16) 0.35053(14) 0.0404(5) Uani 1 1 d .
H3 H 0.5361 0.0978 0.4013 0.049 Uiso 1 1 calc R
C4 C 0.6018(3) -0.02807(17) 0.32320(16) 0.0510(7) Uani 1 1 d .
H4 H 0.6558 -0.0693 0.3551 0.061 Uiso 1 1 calc R
C5 C 0.5929(3) -0.06737(17) 0.24998(16) 0.0525(7) Uani 1 1 d .
H5 H 0.6397 -0.1357 0.2332 0.063 Uiso 1 1 calc R
C6 C 0.5172(3) -0.00944(16) 0.20035(14) 0.0456(6) Uani 1 1 d .
H6 H 0.5108 -0.0378 0.1507 0.055 Uiso 1 1 calc R
C7 C 0.4514(2) 0.09071(15) 0.22524(12) 0.0327(5) Uani 1 1 d .
C8 C 0.3604(2) 0.30159(14) 0.37328(12) 0.0288(5) Uani 1 1 d .
C9 C 0.2445(2) 0.30383(16) 0.43871(13) 0.0355(5) Uani 1 1 d .
C10 C 0.2191(2) 0.37911(17) 0.49968(14) 0.0419(6) Uani 1 1 d .
H10 H 0.1419 0.3824 0.5456 0.050 Uiso 1 1 calc R
C11 C 0.3058(2) 0.44910(17) 0.49371(14) 0.0428(6) Uani 1 1 d .
H11 H 0.2862 0.5010 0.5350 0.051 Uiso 1 1 calc R
C12 C 0.4200(2) 0.44419(16) 0.42850(14) 0.0392(5) Uani 1 1 d .
H12 H 0.4786 0.4926 0.4257 0.047 Uiso 1 1 calc R
C13 C 0.4510(2) 0.36985(15) 0.36678(13) 0.0331(5) Uani 1 1 d .
C14 C 0.1471(3) 0.22903(19) 0.44396(15) 0.0482(7) Uani 1 1 d .
H14 H 0.1809 0.1844 0.3933 0.058 Uiso 1 1 calc R
C15 C 0.1512(3) 0.1597(2) 0.51574(18) 0.0637(8) Uani 1 1 d .
H15A H 0.2478 0.1232 0.5114 0.095 Uiso 1 1 calc GR
H15B H 0.0914 0.1100 0.5157 0.095 Uiso 1 1 calc GR
H15C H 0.1172 0.2012 0.5665 0.095 Uiso 1 1 calc GR
C16 C -0.0016(3) 0.2860(2) 0.44650(19) 0.0689(8) Uani 1 1 d .
H16A H -0.0392 0.3283 0.4967 0.103 Uiso 1 1 calc GR
H16B H -0.0609 0.2363 0.4449 0.103 Uiso 1 1 calc GR
H16C H -0.0002 0.3300 0.3995 0.103 Uiso 1 1 calc GR
C17 C 0.5794(2) 0.36196(17) 0.29615(14) 0.0425(6) Uani 1 1 d .
H17 H 0.5763 0.3071 0.2575 0.051 Uiso 1 1 calc R
C18 C 0.5803(4) 0.4600(2) 0.2500(2) 0.0873(12) Uani 1 1 d .
H18A H 0.4934 0.4792 0.2320 0.131 Uiso 1 1 calc GR
H18B H 0.6607 0.4496 0.2026 0.131 Uiso 1 1 calc GR
H18C H 0.5873 0.5149 0.2856 0.131 Uiso 1 1 calc GR
C19 C 0.7128(3) 0.3281(3) 0.3259(2) 0.0761(10) Uani 1 1 d .
H19A H 0.7945 0.3167 0.2792 0.114 Uiso 1 1 calc GR
H19B H 0.7086 0.2642 0.3553 0.114 Uiso 1 1 calc GR
H19C H 0.7209 0.3816 0.3625 0.114 Uiso 1 1 calc GR
C20 C 0.2140(2) 0.36274(15) 0.15432(13) 0.0364(5) Uani 1 1 d .
H20 H 0.2625 0.3082 0.1113 0.044 Uiso 1 1 calc R
C21 C 0.0572(3) 0.37067(19) 0.16956(16) 0.0486(6) Uani 1 1 d .
H21A H 0.0066 0.4128 0.2194 0.058 Uiso 1 1 calc R
H21B H 0.0331 0.3019 0.1752 0.058 Uiso 1 1 calc R
C22 C 0.0215(3) 0.4219(2) 0.09448(17) 0.0582(7) Uani 1 1 d .
H22A H -0.0738 0.4653 0.1085 0.070 Uiso 1 1 calc R
H22B H 0.0262 0.3699 0.0524 0.070 Uiso 1 1 calc R
C23 C 0.1319(3) 0.48745(19) 0.06419(16) 0.0560(7) Uani 1 1 d .
H23A H 0.1825 0.4682 0.0070 0.067 Uiso 1 1 calc R
H23B H 0.0871 0.5611 0.0674 0.067 Uiso 1 1 calc R
C24 C 0.2324(3) 0.46644(17) 0.11949(14) 0.0451(6) Uani 1 1 d .
H24A H 0.3302 0.4638 0.0882 0.054 Uiso 1 1 calc R
H24B H 0.2075 0.5200 0.1633 0.054 Uiso 1 1 calc R
C25 C 0.1260(2) 0.78080(14) 0.24368(13) 0.0312(5) Uani 1 1 d .
C26 C -0.0119(2) 0.77081(14) 0.16134(13) 0.0295(5) Uani 1 1 d .
C27 C -0.0815(2) 0.77946(15) 0.10025(13) 0.0352(5) Uani 1 1 d .
H27 H -0.0580 0.8206 0.0546 0.042 Uiso 1 1 calc R
C28 C -0.1876(2) 0.72486(17) 0.10913(15) 0.0424(6) Uani 1 1 d .
H28 H -0.2388 0.7283 0.0686 0.051 Uiso 1 1 calc R
C29 C -0.2206(2) 0.66504(16) 0.17629(15) 0.0429(6) Uani 1 1 d .
H29 H -0.2941 0.6286 0.1806 0.051 Uiso 1 1 calc R
C30 C -0.1495(2) 0.65695(16) 0.23717(15) 0.0405(6) Uani 1 1 d .
H30 H -0.1733 0.6158 0.2828 0.049 Uiso 1 1 calc R
C31 C -0.0420(2) 0.71107(14) 0.22952(13) 0.0315(5) Uani 1 1 d .
C32 C 0.1637(2) 0.88551(15) 0.11835(12) 0.0303(5) Uani 1 1 d .
C33 C 0.1076(2) 0.99007(16) 0.13183(13) 0.0361(5) Uani 1 1 d .
C34 C 0.1780(3) 1.05639(17) 0.08104(14) 0.0440(6) Uani 1 1 d .
H34 H 0.1447 1.1284 0.0891 0.053 Uiso 1 1 calc R
C35 C 0.2946(3) 1.01960(18) 0.01964(14) 0.0453(6) Uani 1 1 d .
H35 H 0.3408 1.0665 -0.0140 0.054 Uiso 1 1 calc R
C36 C 0.3455(2) 0.91570(18) 0.00610(14) 0.0412(6) Uani 1 1 d .
H36 H 0.4252 0.8917 -0.0374 0.049 Uiso 1 1 calc R
C37 C 0.2812(2) 0.84532(16) 0.05566(13) 0.0333(5) Uani 1 1 d .
C38 C -0.0243(3) 1.03104(17) 0.19746(15) 0.0484(7) Uani 1 1 d .
H38 H -0.0660 0.9711 0.2197 0.058 Uiso 1 1 calc R
C39 C -0.1335(3) 1.1033(2) 0.16356(18) 0.0606(8) Uani 1 1 d .
H39A H -0.0986 1.1655 0.1450 0.091 Uiso 1 1 calc GR
H39B H -0.2207 1.1218 0.2062 0.091 Uiso 1 1 calc GR
H39C H -0.1515 1.0691 0.1177 0.091 Uiso 1 1 calc GR
C40 C 0.0110(3) 1.0822(2) 0.26761(16) 0.0687(9) Uani 1 1 d .
H40A H 0.0756 1.0323 0.2908 0.103 Uiso 1 1 calc GR
H40B H -0.0752 1.1072 0.3097 0.103 Uiso 1 1 calc GR
H40C H 0.0552 1.1400 0.2473 0.103 Uiso 1 1 calc GR
C41 C 0.3371(2) 0.73068(17) 0.04218(14) 0.0415(6) Uani 1 1 d .
H41 H 0.2708 0.6948 0.0806 0.050 Uiso 1 1 calc R
C42 C 0.3458(3) 0.6948(2) -0.04430(16) 0.0574(7) Uani 1 1 d .
H42A H 0.2535 0.7150 -0.0560 0.086 Uiso 1 1 calc GR
H42B H 0.3757 0.6200 -0.0494 0.086 Uiso 1 1 calc GR
H42C H 0.4138 0.7264 -0.0830 0.086 Uiso 1 1 calc GR
C43 C 0.4802(3) 0.7008(2) 0.06129(19) 0.0716(9) Uani 1 1 d .
H43A H 0.5474 0.7344 0.0238 0.107 Uiso 1 1 calc GR
H43B H 0.5124 0.6262 0.0550 0.107 Uiso 1 1 calc GR
H43C H 0.4726 0.7225 0.1174 0.107 Uiso 1 1 calc GR
C44 C 0.2473(2) 0.79716(16) 0.35181(13) 0.0382(5) Uani 1 1 d .
H44 H 0.1697 0.7660 0.3847 0.046 Uiso 1 1 calc R
C45 C 0.3857(3) 0.72920(19) 0.35510(17) 0.0578(7) Uani 1 1 d .
H45A H 0.4632 0.7454 0.3115 0.069 Uiso 1 1 calc R
H45B H 0.3826 0.6559 0.3495 0.069 Uiso 1 1 calc R
C46 C 0.4034(4) 0.7540(2) 0.4386(2) 0.0792(9) Uani 1 1 d .
H46A H 0.3660 0.7054 0.4787 0.095 Uiso 1 1 calc R
H46B H 0.5038 0.7489 0.4367 0.095 Uiso 1 1 calc R
C47 C 0.3233(3) 0.8618(2) 0.46194(16) 0.0589(7) Uani 1 1 d .
H47A H 0.3880 0.9075 0.4660 0.071 Uiso 1 1 calc R
H47B H 0.2545 0.8635 0.5151 0.071 Uiso 1 1 calc R
C48 C 0.2488(3) 0.89564(17) 0.39504(14) 0.0443(6) Uani 1 1 d .
H48A H 0.1521 0.9337 0.4185 0.053 Uiso 1 1 calc R
H48B H 0.2999 0.9402 0.3569 0.053 Uiso 1 1 calc R
H1A H 0.107(3) 0.588(3) 0.325(2) 0.096(11) Uiso 1 1 d .
H3A H 0.242(2) 0.3844(18) 0.2653(15) 0.048(7) Uiso 1 1 d .
H6A H 0.270(2) 0.8577(16) 0.2396(13) 0.036(6) Uiso 1 1 d .
H1B H 0.154(4) 0.519(3) 0.386(3) 0.126(16) Uiso 1 1 d .
N1 N 0.38442(18) 0.22835(11) 0.30793(10) 0.0281(4) Uani 1 1 d .
N2 N 0.37552(19) 0.16634(12) 0.18650(10) 0.0337(4) Uani 1 1 d .
N3 N 0.2696(2) 0.34026(14) 0.22496(12) 0.0412(5) Uani 1 1 d .
N4 N 0.09728(18) 0.81527(12) 0.17169(10) 0.0300(4) Uani 1 1 d .
N5 N 0.04671(19) 0.71705(12) 0.28052(11) 0.0345(4) Uani 1 1 d .
N6 N 0.2267(2) 0.81301(15) 0.27040(11) 0.0403(5) Uani 1 1 d .
O1 O 0.1239(2) 0.51932(14) 0.34164(13) 0.0594(5) Uani 1 1 d .

loop_
_atom_site_aniso_label
_atom_site_aniso_U_11
_atom_site_aniso_U_22
_atom_site_aniso_U_33
_atom_site_aniso_U_23
_atom_site_aniso_U_13
_atom_site_aniso_U_12
C1 0.0306(12) 0.0287(11) 0.0262(11) -0.0008(8) -0.0055(9) -0.0048(8)
C2 0.0305(12) 0.0267(10) 0.0312(12) 0.0037(8) -0.0037(9) -0.0056(8)
C3 0.0408(14) 0.0407(12) 0.0373(13) 0.0057(10) -0.0091(11) -0.0035(10)
C4 0.0466(16) 0.0426(14) 0.0535(17) 0.0133(11) -0.0063(13) 0.0062(11)
C5 0.0592(18) 0.0309(12) 0.0505(17) 0.0034(11) 0.0058(13) 0.0062(11)
C6 0.0602(17) 0.0327(12) 0.0331(13) -0.0024(9) 0.0054(12) -0.0047(11)
C7 0.0373(13) 0.0295(11) 0.0272(11) 0.0006(8) 0.0004(10) -0.0081(9)
C8 0.0307(12) 0.0287(10) 0.0264(11) -0.0016(8) -0.0103(9) -0.0005(8)
C9 0.0342(13) 0.0416(12) 0.0304(12) -0.0037(9) -0.0097(10) -0.0047(9)
C10 0.0365(14) 0.0561(14) 0.0301(13) -0.0077(10) -0.0065(11) -0.0039(11)
C11 0.0436(15) 0.0448(13) 0.0403(14) -0.0158(10) -0.0172(12) 0.0007(11)
C12 0.0413(14) 0.0364(12) 0.0432(14) -0.0048(10) -0.0163(11) -0.0073(10)
C13 0.0355(13) 0.0316(11) 0.0335(12) -0.0018(9) -0.0128(10) -0.0042(9)
C14 0.0431(15) 0.0626(16) 0.0366(14) -0.0089(11) 0.0022(12) -0.0195(12)
C15 0.063(2) 0.0542(16) 0.0663(19) 0.0034(13) 0.0006(15) -0.0140(13)
C16 0.0491(18) 0.098(2) 0.070(2) 0.0136(16) -0.0193(16) -0.0324(16)
C17 0.0439(15) 0.0404(13) 0.0425(14) -0.0065(10) -0.0034(11) -0.0154(10)
C18 0.095(3) 0.0604(18) 0.083(2) 0.0140(16) 0.026(2) -0.0195(17)
C19 0.0389(17) 0.108(2) 0.073(2) -0.0280(18) -0.0057(15) -0.0030(16)
C20 0.0427(14) 0.0353(11) 0.0296(12) -0.0036(9) -0.0133(10) 0.0018(9)
C21 0.0485(16) 0.0492(14) 0.0504(16) -0.0042(11) -0.0154(13) -0.0106(11)
C22 0.0549(18) 0.0639(17) 0.0550(17) -0.0149(13) -0.0301(14) 0.0114(13)
C23 0.081(2) 0.0456(14) 0.0395(15) 0.0026(11) -0.0272(14) 0.0077(13)
C24 0.0504(16) 0.0465(13) 0.0361(14) 0.0058(10) -0.0106(12) -0.0052(11)
C25 0.0344(12) 0.0288(11) 0.0287(12) -0.0004(8) -0.0057(10) -0.0053(9)
C26 0.0268(11) 0.0257(10) 0.0342(12) -0.0038(8) -0.0031(9) -0.0061(8)
C27 0.0336(13) 0.0364(12) 0.0355(13) -0.0011(9) -0.0077(10) -0.0075(9)
C28 0.0341(13) 0.0430(13) 0.0514(15) -0.0078(11) -0.0130(11) -0.0070(10)
C29 0.0343(14) 0.0364(12) 0.0581(16) -0.0057(11) -0.0069(12) -0.0127(10)
C30 0.0397(14) 0.0321(12) 0.0477(15) 0.0023(10) -0.0042(12) -0.0109(10)
C31 0.0323(12) 0.0268(10) 0.0335(12) -0.0016(8) -0.0049(10) -0.0053(9)
C32 0.0316(12) 0.0358(11) 0.0264(11) 0.0028(8) -0.0078(9) -0.0133(9)
C33 0.0412(14) 0.0362(12) 0.0318(12) 0.0012(9) -0.0063(10) -0.0127(10)
C34 0.0568(16) 0.0370(12) 0.0394(14) 0.0032(10) -0.0064(12) -0.0189(11)
C35 0.0544(16) 0.0505(14) 0.0370(14) 0.0091(10) -0.0079(12) -0.0294(12)
C36 0.0367(14) 0.0578(15) 0.0305(13) 0.0036(10) -0.0035(10) -0.0186(11)
C37 0.0298(12) 0.0437(12) 0.0289(12) 0.0016(9) -0.0100(10) -0.0100(9)
C38 0.0549(17) 0.0326(12) 0.0483(15) 0.0001(10) 0.0047(13) -0.0085(11)
C39 0.0480(17) 0.0643(17) 0.068(2) -0.0115(14) -0.0144(15) -0.0068(13)
C40 0.087(2) 0.0610(17) 0.0400(16) -0.0051(12) -0.0104(15) 0.0199(15)
C41 0.0326(13) 0.0460(13) 0.0399(14) 0.0017(10) -0.0028(11) -0.0012(10)
C42 0.0641(19) 0.0522(15) 0.0547(17) -0.0110(12) -0.0153(14) -0.0072(13)
C43 0.0569(19) 0.083(2) 0.068(2) -0.0154(16) -0.0260(16) 0.0176(15)
C44 0.0400(14) 0.0457(13) 0.0321(13) 0.0058(9) -0.0110(10) -0.0143(10)
C45 0.0604(18) 0.0506(15) 0.0589(18) 0.0101(12) -0.0194(14) 0.0019(12)
C46 0.079(2) 0.089(2) 0.080(2) 0.0200(18) -0.0488(19) -0.0060(18)
C47 0.076(2) 0.0708(18) 0.0464(16) 0.0141(13) -0.0313(15) -0.0330(15)
C48 0.0484(15) 0.0496(14) 0.0376(14) 0.0007(10) -0.0151(12) -0.0103(11)
N1 0.0326(10) 0.0279(9) 0.0239(9) -0.0021(7) -0.0088(8) -0.0040(7)
N2 0.0418(11) 0.0308(9) 0.0276(10) -0.0027(7) -0.0073(8) -0.0065(8)
N3 0.0570(14) 0.0341(10) 0.0309(11) -0.0072(8) -0.0200(10) 0.0067(9)
N4 0.0312(10) 0.0327(9) 0.0269(10) 0.0015(7) -0.0055(8) -0.0106(7)
N5 0.0383(11) 0.0312(9) 0.0340(10) 0.0039(7) -0.0068(9) -0.0098(8)
N6 0.0487(13) 0.0521(12) 0.0288(11) 0.0108(9) -0.0142(9) -0.0257(10)
O1 0.0874(16) 0.0389(10) 0.0496(12) -0.0013(8) -0.0274(11) 0.0061(9)

loop_
_atom_type_symbol
_atom_type_description
_atom_type_scat_dispersion_real
_atom_type_scat_dispersion_imag
_atom_type_scat_source
C C 0.0033 0.0016 'International Tables Vol C Tables 4.2.6.8 and 6.1.1.4'
H H 0.0000 0.0000 'International Tables Vol C Tables 4.2.6.8 and 6.1.1.4'
N N 0.0061 0.0033 'International Tables Vol C Tables 4.2.6.8 and 6.1.1.4'
O O 0.0106 0.0060 'International Tables Vol C Tables 4.2.6.8 and 6.1.1.4'

loop_
_geom_angle_atom_site_label_1
_geom_angle_atom_site_label_2
_geom_angle_atom_site_label_3
_geom_angle
N2 C1 N1 113.67(18)
N2 C1 N3 126.3(2)
N3 C1 N1 120.00(17)
C3 C2 C7 123.56(19)
C3 C2 N1 131.4(2)
N1 C2 C7 104.99(18)
C2 C3 H3 121.6
C2 C3 C4 116.8(2)
C4 C3 H3 121.6
C3 C4 H4 119.6
C5 C4 C3 120.8(2)
C5 C4 H4 119.6
C4 C5 H5 119.1
C4 C5 C6 121.8(2)
C6 C5 H5 119.1
C5 C6 H6 120.9
C7 C6 C5 118.3(2)
C7 C6 H6 120.9
C6 C7 C2 118.7(2)
C6 C7 N2 130.4(2)
N2 C7 C2 110.94(17)
C9 C8 C13 123.24(17)
C9 C8 N1 118.39(17)
C13 C8 N1 118.32(17)
C8 C9 C10 117.40(19)
C8 C9 C14 122.13(18)
C10 C9 C14 120.5(2)
C9 C10 H10 119.8
C11 C10 C9 120.4(2)
C11 C10 H10 119.8
C10 C11 H11 119.7
C12 C11 C10 120.62(19)
C12 C11 H11 119.7
C11 C12 H12 119.4
C11 C12 C13 121.2(2)
C13 C12 H12 119.4
C8 C13 C17 121.49(17)
C12 C13 C8 117.05(19)
C12 C13 C17 121.45(18)
C9 C14 H14 107.6
C9 C14 C15 111.5(2)
C9 C14 C16 110.7(2)
C15 C14 H14 107.6
C15 C14 C16 111.7(2)
C16 C14 H14 107.6
C14 C15 H15A 109.5
C14 C15 H15B 109.5
C14 C15 H15C 109.5
H15A C15 H15B 109.5
H15A C15 H15C 109.5
H15B C15 H15C 109.5
C14 C16 H16A 109.5
C14 C16 H16B 109.5
C14 C16 H16C 109.5
H16A C16 H16B 109.5
H16A C16 H16C 109.5
H16B C16 H16C 109.5
C13 C17 H17 107.4
C13 C17 C19 110.2(2)
C18 C17 C13 112.4(2)
C18 C17 H17 107.4
C18 C17 C19 111.9(2)
C19 C17 H17 107.4
C17 C18 H18A 109.5
C17 C18 H18B 109.5
C17 C18 H18C 109.5
H18A C18 H18B 109.5
H18A C18 H18C 109.5
H18B C18 H18C 109.5
C17 C19 H19A 109.5
C17 C19 H19B 109.5
C17 C19 H19C 109.5
H19A C19 H19B 109.5
H19A C19 H19C 109.5
H19B C19 H19C 109.5
C21 C20 H20 108.7
C21 C20 C24 102.15(19)
C24 C20 H20 108.7
N3 C20 H20 108.7
N3 C20 C21 114.96(19)
N3 C20 C24 113.32(18)
C20 C21 H21A 111.0
C20 C21 H21B 111.0
C20 C21 C22 103.9(2)
H21A C21 H21B 109.0
C22 C21 H21A 111.0
C22 C21 H21B 111.0
C21 C22 H22A 110.7
C21 C22 H22B 110.7
C21 C22 C23 105.3(2)
H22A C22 H22B 108.8
C23 C22 H22A 110.7
C23 C22 H22B 110.7
C22 C23 H23A 110.5
C22 C23 H23B 110.5
H23A C23 H23B 108.7
C24 C23 C22 106.3(2)
C24 C23 H23A 110.5
C24 C23 H23B 110.5
C20 C24 C23 104.08(19)
C20 C24 H24A 110.9
C20 C24 H24B 110.9
C23 C24 H24A 110.9
C23 C24 H24B 110.9
H24A C24 H24B 109.0
N5 C25 N4 113.61(19)
N5 C25 N6 126.5(2)
N6 C25 N4 119.85(18)
C27 C26 C31 124.11(18)
C27 C26 N4 130.95(19)
N4 C26 C31 104.94(19)
C26 C27 H27 121.9
C26 C27 C28 116.2(2)
C28 C27 H27 121.9
C27 C28 H28 119.4
C27 C28 C29 121.2(2)
C29 C28 H28 119.4
C28 C29 H29 119.0
C30 C29 C28 121.9(2)
C30 C29 H29 119.0
C29 C30 H30 121.0
C29 C30 C31 118.0(2)
C31 C30 H30 121.0
C26 C31 N5 110.93(17)
C30 C31 C26 118.6(2)
C30 C31 N5 130.5(2)
C33 C32 C37 123.59(18)
C33 C32 N4 118.10(17)
C37 C32 N4 118.31(17)
C32 C33 C34 116.63(19)
C32 C33 C38 122.36(18)
C34 C33 C38 121.00(19)
C33 C34 H34 119.4
C35 C34 C33 121.3(2)
C35 C34 H34 119.4
C34 C35 H35 119.5
C34 C35 C36 120.9(2)
C36 C35 H35 119.5
C35 C36 H36 119.7
C35 C36 C37 120.6(2)
C37 C36 H36 119.7
C32 C37 C41 121.81(18)
C36 C37 C32 116.94(19)
C36 C37 C41 121.26(19)
C33 C38 H38 107.5
C33 C38 C39 112.0(2)
C33 C38 C40 110.6(2)
C39 C38 H38 107.5
C39 C38 C40 111.5(2)
C40 C38 H38 107.5
C38 C39 H39A 109.5
C38 C39 H39B 109.5
C38 C39 H39C 109.5
H39A C39 H39B 109.5
H39A C39 H39C 109.5
H39B C39 H39C 109.5
C38 C40 H40A 109.5
C38 C40 H40B 109.5
C38 C40 H40C 109.5
H40A C40 H40B 109.5
H40A C40 H40C 109.5
H40B C40 H40C 109.5
C37 C41 H41 108.0
C37 C41 C42 112.0(2)
C37 C41 C43 110.6(2)
C42 C41 H41 108.0
C43 C41 H41 108.0
C43 C41 C42 110.2(2)
C41 C42 H42A 109.5
C41 C42 H42B 109.5
C41 C42 H42C 109.5
H42A C42 H42B 109.5
H42A C42 H42C 109.5
H42B C42 H42C 109.5
C41 C43 H43A 109.5
C41 C43 H43B 109.5
C41 C43 H43C 109.5
H43A C43 H43B 109.5
H43A C43 H43C 109.5
H43B C43 H43C 109.5
C45 C44 H44 108.6
C45 C44 C48 103.2(2)
C48 C44 H44 108.6
N6 C44 H44 108.6
N6 C44 C45 114.5(2)
N6 C44 C48 113.08(18)
C44 C45 H45A 111.0
C44 C45 H45B 111.0
C44 C45 C46 103.9(2)
H45A C45 H45B 109.0
C46 C45 H45A 111.0
C46 C45 H45B 111.0
C45 C46 H46A 110.3
C45 C46 H46B 110.3
H46A C46 H46B 108.6
C47 C46 C45 106.9(2)
C47 C46 H46A 110.3
C47 C46 H46B 110.3
C46 C47 H47A 110.5
C46 C47 H47B 110.5
C46 C47 C48 106.2(2)
H47A C47 H47B 108.7
C48 C47 H47A 110.5
C48 C47 H47B 110.5
C44 C48 C47 105.21(19)
C44 C48 H48A 110.7
C44 C48 H48B 110.7
C47 C48 H48A 110.7
C47 C48 H48B 110.7
H48A C48 H48B 108.8
C1 N1 C2 106.24(15)
C1 N1 C8 125.50(16)
C2 N1 C8 128.23(18)
C1 N2 C7 104.14(17)
C1 N3 C20 122.54(17)
C1 N3 H3A 117.6(17)
C20 N3 H3A 118.5(17)
C25 N4 C26 106.56(16)
C25 N4 C32 126.92(17)
C26 N4 C32 126.50(18)
C25 N5 C31 103.95(17)
C25 N6 C44 124.01(18)
C25 N6 H6A 116.7(14)
C44 N6 H6A 118.0(14)
H1A O1 H1B 108(3)

loop_
_geom_bond_atom_site_label_1
_geom_bond_atom_site_label_2
_geom_bond_distance
C1 N1 1.380(3)
C1 N2 1.320(2)
C1 N3 1.344(3)
C2 C3 1.378(3)
C2 C7 1.402(3)
C2 N1 1.392(2)
C3 H3 0.9500
C3 C4 1.387(3)
C4 H4 0.9500
C4 C5 1.386(4)
C5 H5 0.9500
C5 C6 1.392(4)
C6 H6 0.9500
C6 C7 1.387(3)
C7 N2 1.394(3)
C8 C9 1.394(3)
C8 C13 1.395(3)
C8 N1 1.432(2)
C9 C10 1.394(3)
C9 C14 1.517(3)
C10 H10 0.9500
C10 C11 1.384(3)
C11 H11 0.9500
C11 C12 1.377(3)
C12 H12 0.9500
C12 C13 1.388(3)
C13 C17 1.517(3)
C14 H14 1.0000
C14 C15 1.518(4)
C14 C16 1.525(4)
C15 H15A 0.9800
C15 H15B 0.9800
C15 H15C 0.9800
C16 H16A 0.9800
C16 H16B 0.9800
C16 H16C 0.9800
C17 H17 1.0000
C17 C18 1.510(4)
C17 C19 1.530(4)
C18 H18A 0.9800
C18 H18B 0.9800
C18 H18C 0.9800
C19 H19A 0.9800
C19 H19B 0.9800
C19 H19C 0.9800
C20 H20 1.0000
C20 C21 1.515(3)
C20 C24 1.519(3)
C20 N3 1.444(3)
C21 H21A 0.9900
C21 H21B 0.9900
C21 C22 1.520(4)
C22 H22A 0.9900
C22 H22B 0.9900
C22 C23 1.532(4)
C23 H23A 0.9900
C23 H23B 0.9900
C23 C24 1.523(4)
C24 H24A 0.9900
C24 H24B 0.9900
C25 N4 1.373(3)
C25 N5 1.324(2)
C25 N6 1.348(3)
C26 C27 1.376(3)
C26 C31 1.398(3)
C26 N4 1.394(3)
C27 H27 0.9500
C27 C28 1.384(3)
C28 H28 0.9500
C28 C29 1.389(3)
C29 H29 0.9500
C29 C30 1.384(3)
C30 H30 0.9500
C30 C31 1.394(3)
C31 N5 1.400(3)
C32 C33 1.393(3)
C32 C37 1.400(3)
C32 N4 1.436(2)
C33 C34 1.395(3)
C33 C38 1.517(3)
C34 H34 0.9500
C34 C35 1.374(3)
C35 H35 0.9500
C35 C36 1.378(3)
C36 H36 0.9500
C36 C37 1.397(3)
C37 C41 1.518(3)
C38 H38 1.0000
C38 C39 1.526(4)
C38 C40 1.529(4)
C39 H39A 0.9800
C39 H39B 0.9800
C39 H39C 0.9800
C40 H40A 0.9800
C40 H40B 0.9800
C40 H40C 0.9800
C41 H41 1.0000
C41 C42 1.527(3)
C41 C43 1.525(4)
C42 H42A 0.9800
C42 H42B 0.9800
C42 H42C 0.9800
C43 H43A 0.9800
C43 H43B 0.9800
C43 H43C 0.9800
C44 H44 1.0000
C44 C45 1.512(3)
C44 C48 1.518(3)
C44 N6 1.451(3)
C45 H45A 0.9900
C45 H45B 0.9900
C45 C46 1.520(4)
C46 H46A 0.9900
C46 H46B 0.9900
C46 C47 1.505(4)
C47 H47A 0.9900
C47 H47B 0.9900
C47 C48 1.522(3)
C48 H48A 0.9900
C48 H48B 0.9900
N3 H3A 0.86(2)
N6 H6A 0.89(2)
O1 H1A 0.94(4)
O1 H1B 0.88(4)
